data_8103158
loop_
_publ_author_name
'Kwang Ha'

_publ_section_title
;
 Crystal structure of bis(pentane-2,4-dionato-?2O,O')platinum(II),
 Pt(C5H7O2)2
;
_journal_issue 3
_journal_name_full 'Zeitschrift f\"ur Kristallographie - New Crystal Structures'
_journal_page_first 329
_journal_volume 226
_journal_year 2011
_chemical_formula_moiety 'C10 H14 O4 Pt'
_chemical_formula_sum 'C10 H14 O4 Pt'
_chemical_formula_weight 393.30
_chemical_name_systematic
; 
Bis(pentane-2,4-dionato-\k^2^O,O')platinum(II)
;
_space_group_IT_number 2
_symmetry_cell_setting triclinic
_symmetry_space_group_name_Hall '-P 1'
_symmetry_space_group_name_H-M 'P -1'
_atom_sites_solution_hydrogens geom
_atom_sites_solution_primary direct
_atom_sites_solution_secondary difmap
_audit_creation_method SHELXL-97
_cell_angle_alpha 81.001(2)
_cell_angle_beta 70.010(2)
_cell_angle_gamma 66.231(2)
_cell_formula_units_Z 1
_cell_length_a 5.7236(7)
_cell_length_b 7.0751(9)
_cell_length_c 7.9418(10)
_cell_measurement_reflns_used 1704
_cell_measurement_temperature 200(2)
_cell_measurement_theta_max 26.01
_cell_measurement_theta_min 2.73
_cell_volume 276.53(6)
_computing_cell_refinement 'SAINT (Bruker, 2000)'
_computing_data_collection 'SMART (Bruker, 2000)'
_computing_data_reduction 'SAINT (Bruker, 2000)'
_computing_molecular_graphics 'ORTEP-III (Farrugia, 1997)'
_computing_publication_material SHELXL97
_computing_structure_refinement 'SHELXL-97 (Sheldrick, 1997)'
_computing_structure_solution 'SHELXS-97 (Sheldrick, 1997)'
_diffrn_ambient_temperature 200(2)
_diffrn_measured_fraction_theta_full 0.957
_diffrn_measured_fraction_theta_max 0.957
_diffrn_measurement_device_type 'Bruker SMART 1000 CCD'
_diffrn_measurement_method '\f and \w scans'
_diffrn_radiation_monochromator graphite
_diffrn_radiation_source 'fine-focus sealed tube'
_diffrn_radiation_type MoK\a
_diffrn_radiation_wavelength 0.71073
_diffrn_reflns_av_R_equivalents 0.0297
_diffrn_reflns_av_sigmaI/netI 0.0544
_diffrn_reflns_limit_h_max 7
_diffrn_reflns_limit_h_min -5
_diffrn_reflns_limit_k_max 8
_diffrn_reflns_limit_k_min -6
_diffrn_reflns_limit_l_max 9
_diffrn_reflns_limit_l_min -9
_diffrn_reflns_number 1691
_diffrn_reflns_theta_full 26.01
_diffrn_reflns_theta_max 26.01
_diffrn_reflns_theta_min 2.73
_diffrn_standards_decay_% 0
_diffrn_standards_interval_count 0
_diffrn_standards_interval_time 0
_diffrn_standards_number 0
_exptl_absorpt_coefficient_mu 12.676
_exptl_absorpt_correction_T_max 1.000
_exptl_absorpt_correction_T_min 0.396
_exptl_absorpt_correction_type multi-scan
_exptl_absorpt_process_details SADABS
_exptl_crystal_colour yellow
_exptl_crystal_density_diffrn 2.362
_exptl_crystal_density_method 'not measured'
_exptl_crystal_description plate
_exptl_crystal_F_000 184
_exptl_crystal_size_max 0.30
_exptl_crystal_size_mid 0.13
_exptl_crystal_size_min 0.07
_refine_diff_density_max 1.793
_refine_diff_density_min -1.707
_refine_diff_density_rms 0.213
_refine_ls_extinction_method none
_refine_ls_goodness_of_fit_ref 1.093
_refine_ls_hydrogen_treatment constr
_refine_ls_matrix_type full
_refine_ls_number_parameters 72
_refine_ls_number_reflns 1036
_refine_ls_number_restraints 0
_refine_ls_restrained_S_all 1.093
_refine_ls_R_factor_all 0.0295
_refine_ls_R_factor_gt 0.0293
_refine_ls_shift/su_max 0.000
_refine_ls_shift/su_mean 0.000
_refine_ls_structure_factor_coef Fsqd
_refine_ls_weighting_details 'calc w=1/[\s^2^(Fo^2^)+(0.0341P)^2^+0.0000P] where P=(Fo^2^+2Fc^2^)/3'
_refine_ls_weighting_scheme calc
_refine_ls_wR_factor_gt 0.0692
_refine_ls_wR_factor_ref 0.0696
_reflns_number_gt 1035
_reflns_number_total 1036
_reflns_threshold_expression >2sigma(I)
_cod_data_source_file 1267-3425.cff
_cod_data_source_block pt(acac)2
_cod_depositor_comments
;
The following automatic conversions were performed:

'_symmetry_cell_setting' value 'Triclinic' changed to 'triclinic'
according to /home/saulius/struct/CIF-dictionaries/cif_core.dic
dictionary named 'cif_core.dic' version 2.4.1 from
2010-06-29.

'_exptl_absorpt_correction_type' value 'Multi-scan'
changed to 'multi-scan' according to
/home/saulius/struct/CIF-dictionaries/cif_core.dic dictionary named
'cif_core.dic' version 2.4.1 from 2010-06-29.

Automatic conversion script
Id: cif_fix_values 1715 2011-07-08 13:25:40Z adriana 
;
_cod_original_sg_symbol_H-M P-1
_cod_database_code 8103158

loop_
_symmetry_equiv_pos_as_xyz
'x, y, z'
'-x, -y, -z'

loop_
_atom_site_label
_atom_site_type_symbol
_atom_site_fract_x
_atom_site_fract_y
_atom_site_fract_z
_atom_site_U_iso_or_equiv
_atom_site_adp_type
_atom_site_occupancy
_atom_site_symmetry_multiplicity
_atom_site_calc_flag
_atom_site_refinement_flags
Pt1 Pt 0.0000 0.0000 0.0000 0.02344(16) Uani 1 2 d S
O1 O 0.1802(10) 0.1735(8) -0.1687(6) 0.0265(10) Uani 1 1 d .
O2 O 0.0577(10) 0.0591(8) 0.2152(6) 0.0271(11) Uani 1 1 d .
C1 C 0.4247(17) 0.3902(14) -0.2652(11) 0.0366(18) Uani 1 1 d .
H1A H 0.4226 0.3589 -0.3804 0.055 Uiso 1 1 calc R
H1B H 0.6108 0.3484 -0.2667 0.055 Uiso 1 1 calc R
H1C H 0.3305 0.5389 -0.2448 0.055 Uiso 1 1 calc R
C2 C 0.2871(14) 0.2745(12) -0.1174(10) 0.0269(15) Uani 1 1 d .
C3 C 0.2913(14) 0.2778(12) 0.0561(10) 0.0273(15) Uani 1 1 d .
H3 H 0.3793 0.3589 0.0726 0.033 Uiso 1 1 calc R
C4 C 0.1835(13) 0.1778(13) 0.2068(10) 0.0285(16) Uani 1 1 d .
C5 C 0.2145(16) 0.1994(14) 0.3828(10) 0.0343(18) Uani 1 1 d .
H5A H 0.0773 0.1656 0.4815 0.051 Uiso 1 1 calc R
H5B H 0.1934 0.3418 0.3940 0.051 Uiso 1 1 calc R
H5C H 0.3931 0.1049 0.3875 0.051 Uiso 1 1 calc R

loop_
_atom_site_aniso_label
_atom_site_aniso_U_11
_atom_site_aniso_U_22
_atom_site_aniso_U_33
_atom_site_aniso_U_23
_atom_site_aniso_U_13
_atom_site_aniso_U_12
Pt1 0.0293(2) 0.0292(3) 0.0190(2) 0.00232(15) -0.00941(14) -0.01757(17)
O1 0.040(3) 0.025(3) 0.023(2) 0.000(2) -0.012(2) -0.019(2)
O2 0.036(2) 0.032(3) 0.023(2) 0.006(2) -0.0127(19) -0.021(2)
C1 0.045(4) 0.045(5) 0.028(4) 0.007(3) -0.011(3) -0.029(4)
C2 0.030(3) 0.024(4) 0.033(4) 0.003(3) -0.013(3) -0.015(3)
C3 0.035(3) 0.027(4) 0.031(4) -0.002(3) -0.014(3) -0.018(3)
C4 0.028(3) 0.034(5) 0.027(4) -0.007(3) -0.010(3) -0.013(3)
C5 0.044(4) 0.046(5) 0.027(4) -0.003(3) -0.013(3) -0.028(4)

loop_
_atom_type_symbol
_atom_type_description
_atom_type_scat_dispersion_real
_atom_type_scat_dispersion_imag
_atom_type_scat_source
C C 0.0033 0.0016 'International Tables Vol C Tables 4.2.6.8 and 6.1.1.4'
H H 0.0000 0.0000 'International Tables Vol C Tables 4.2.6.8 and 6.1.1.4'
O O 0.0106 0.0060 'International Tables Vol C Tables 4.2.6.8 and 6.1.1.4'
Pt Pt -1.7033 8.3905 'International Tables Vol C Tables 4.2.6.8 and 6.1.1.4'

loop_
_geom_angle_atom_site_label_1
_geom_angle_atom_site_label_2
_geom_angle_atom_site_label_3
_geom_angle
_geom_angle_site_symmetry_1
_geom_angle_site_symmetry_3
O1 Pt1 O1 180.0(4) . 2
O1 Pt1 O2 84.0(2) . 2
O1 Pt1 O2 96.0(2) 2 2
O1 Pt1 O2 96.0(2) . .
O1 Pt1 O2 84.0(2) 2 .
O2 Pt1 O2 180.0(3) 2 .
C2 O1 Pt1 122.0(5) . .
C4 O2 Pt1 121.6(5) . .
C2 C1 H1A 109.5 . .
C2 C1 H1B 109.5 . .
H1A C1 H1B 109.5 . .
C2 C1 H1C 109.5 . .
H1A C1 H1C 109.5 . .
H1B C1 H1C 109.5 . .
O1 C2 C3 125.9(7) . .
O1 C2 C1 114.5(6) . .
C3 C2 C1 119.6(7) . .
C4 C3 C2 127.9(7) . .
C4 C3 H3 116.0 . .
C2 C3 H3 116.0 . .
O2 C4 C3 126.6(6) . .
O2 C4 C5 114.0(7) . .
C3 C4 C5 119.4(7) . .
C4 C5 H5A 109.5 . .
C4 C5 H5B 109.5 . .
H5A C5 H5B 109.5 . .
C4 C5 H5C 109.5 . .
H5A C5 H5C 109.5 . .
H5B C5 H5C 109.5 . .

loop_
_geom_bond_atom_site_label_1
_geom_bond_atom_site_label_2
_geom_bond_distance
_geom_bond_site_symmetry_2
Pt1 O1 1.981(5) .
Pt1 O1 1.981(5) 2
Pt1 O2 1.982(5) 2
Pt1 O2 1.982(5) .
O1 C2 1.291(9) .
O2 C4 1.290(9) .
C1 C2 1.502(11) .
C1 H1A 0.9800 .
C1 H1B 0.9800 .
C1 H1C 0.9800 .
C2 C3 1.390(11) .
C3 C4 1.377(11) .
C3 H3 0.9500 .
C4 C5 1.506(10) .
C5 H5A 0.9800 .
C5 H5B 0.9800 .
C5 H5C 0.9800 .

loop_
_geom_torsion_atom_site_label_1
_geom_torsion_atom_site_label_2
_geom_torsion_atom_site_label_3
_geom_torsion_atom_site_label_4
_geom_torsion
_geom_torsion_site_symmetry_1
O1 Pt1 O1 C2 15(100) 2
O2 Pt1 O1 C2 -179.3(6) 2
O2 Pt1 O1 C2 0.7(6) .
O1 Pt1 O2 C4 -0.7(6) .
O1 Pt1 O2 C4 179.3(6) 2
O2 Pt1 O2 C4 67(100) 2
Pt1 O1 C2 C3 -0.3(11) .
Pt1 O1 C2 C1 177.5(5) .
O1 C2 C3 C4 -0.5(13) .
C1 C2 C3 C4 -178.2(8) .
Pt1 O2 C4 C3 0.2(11) .
Pt1 O2 C4 C5 -178.3(5) .
C2 C3 C4 O2 0.5(13) .
C2 C3 C4 C5 179.0(8) .
